data_4328327
loop_
_publ_author_name
'Alex McSkimming'
'Graham E. Ball'
'Mohan M. Bhadbhade'
'Stephen B. Colbran'

_publ_section_title
;
 Rhodium Complexes of a Chelating Ligand with Imidazol-2-ylidene and
 Pyridin-2-ylidene Donors: The Effect of C-Metalation of Nicotinamide
 Groups on Uptake of Hydride Ion
;
_journal_name_full 'Inorganic Chemistry'
_journal_page_first 2191
_journal_page_last 2203
_journal_paper_doi 10.1021/ic202164v
_journal_volume 51
_journal_year 2012
_chemical_formula_moiety 'C56 H53 I2 N4 O3 Rh, C2 H3 N'
_chemical_formula_sum 'C58 H56 I2 N5 O3 Rh'
_chemical_formula_weight 1227.79
_chemical_name_systematic
; 
 ? 
;
_space_group_IT_number 2
_symmetry_cell_setting triclinic
_symmetry_space_group_name_Hall '-P 1'
_symmetry_space_group_name_H-M 'P -1'
_atom_sites_solution_hydrogens geom
_atom_sites_solution_primary direct
_atom_sites_solution_secondary difmap
_audit_creation_method SHELXL-97
_cell_angle_alpha 102.685(5)
_cell_angle_beta 96.435(5)
_cell_angle_gamma 110.518(3)
_cell_formula_units_Z 2
_cell_length_a 10.5255(11)
_cell_length_b 13.6554(16)
_cell_length_c 19.825(3)
_cell_measurement_reflns_used 2470
_cell_measurement_temperature 184(2)
_cell_measurement_theta_max 21.740
_cell_measurement_theta_min 2.389
_cell_volume 2547.2(6)
_computing_cell_refinement '<i>APEX2 </i>(Bruker, 2007)'
_computing_data_collection '<i>APEX2 </i>(Bruker, 2007)'
_computing_data_reduction '<i>APEX2 </i>(Bruker, 2007)'
_computing_molecular_graphics '<i>SHELXTL-Plus</i> (Sheldrick, 2008)'
_computing_structure_refinement '<i>SHELXL-97</i> (Sheldrick, 2008)'
_computing_structure_solution '<i>SHELXS-97</i> (Sheldrick, 2008)'
_diffrn_ambient_temperature 184(2)
_diffrn_measured_fraction_theta_full 0.996
_diffrn_measured_fraction_theta_max 0.996
_diffrn_measurement_device_type 'Bruker kappa APEXII CCD Diffractometer'
_diffrn_measurement_method '\f scans, and \w scans with \k offsets'
_diffrn_radiation_monochromator graphite
_diffrn_radiation_source 'fine-focus sealed tube'
_diffrn_radiation_type MoK\a
_diffrn_radiation_wavelength 0.71073
_diffrn_reflns_av_R_equivalents 0.1112
_diffrn_reflns_av_sigmaI/netI 0.1640
_diffrn_reflns_limit_h_max 12
_diffrn_reflns_limit_h_min -10
_diffrn_reflns_limit_k_max 16
_diffrn_reflns_limit_k_min -16
_diffrn_reflns_limit_l_max 23
_diffrn_reflns_limit_l_min -21
_diffrn_reflns_number 28342
_diffrn_reflns_theta_full 25.00
_diffrn_reflns_theta_max 25.00
_diffrn_reflns_theta_min 2.37
_exptl_absorpt_coefficient_mu 1.598
_exptl_absorpt_correction_T_max 0.9521
_exptl_absorpt_correction_T_min 0.7944
_exptl_absorpt_correction_type multi-scan
_exptl_absorpt_process_details 'SADABS (Bruker, 2001)'
_exptl_crystal_colour Orange
_exptl_crystal_density_diffrn 1.601
_exptl_crystal_description Plates
_exptl_crystal_F_000 1228
_exptl_crystal_size_max 0.15
_exptl_crystal_size_mid 0.05
_exptl_crystal_size_min 0.03
_refine_diff_density_max 0.942
_refine_diff_density_min -0.857
_refine_diff_density_rms 0.146
_refine_ls_extinction_method none
_refine_ls_goodness_of_fit_ref 0.980
_refine_ls_hydrogen_treatment constr
_refine_ls_matrix_type full
_refine_ls_number_parameters 629
_refine_ls_number_reflns 8960
_refine_ls_number_restraints 21
_refine_ls_restrained_S_all 0.979
_refine_ls_R_factor_all 0.1565
_refine_ls_R_factor_gt 0.0528
_refine_ls_shift/su_max 0.000
_refine_ls_shift/su_mean 0.000
_refine_ls_structure_factor_coef Fsqd
_refine_ls_weighting_details 'calc w=1/[\s^2^(Fo^2^)+(0.0423P)^2^+1.6002P] where P=(Fo^2^+2Fc^2^)/3'
_refine_ls_weighting_scheme calc
_refine_ls_wR_factor_gt 0.0963
_refine_ls_wR_factor_ref 0.1312
_reflns_number_gt 4263
_reflns_number_total 8960
_reflns_threshold_expression >2sigma(I)
_cod_data_source_file ic202164v_si_007.cif
_cod_data_source_block inp1bar
_cod_original_cell_volume 2547.2(5)
_cod_database_code 4328327

loop_
_symmetry_equiv_pos_as_xyz
'x, y, z'
'-x, -y, -z'

loop_
_atom_site_label
_atom_site_type_symbol
_atom_site_fract_x
_atom_site_fract_y
_atom_site_fract_z
_atom_site_U_iso_or_equiv
_atom_site_adp_type
_atom_site_occupancy
_atom_site_symmetry_multiplicity
_atom_site_calc_flag
_atom_site_refinement_flags
C1A C 0.5700(10) 0.9012(9) 0.1619(5) 0.027(2) Uani 1 1 d .
C2A C 0.6877(9) 0.9881(7) 0.2217(4) 0.022(2) Uani 1 1 d .
C3A C 0.6900(9) 0.9423(7) 0.2871(4) 0.021(2) Uani 1 1 d .
C4A C 0.5637(9) 0.8922(7) 0.3063(4) 0.026(2) Uani 1 1 d .
H4A H 0.4795 0.8819 0.2770 0.031 Uiso 1 1 calc R
C5A C 0.5591(9) 0.8576(7) 0.3668(4) 0.024(2) Uani 1 1 d .
H5A H 0.4721 0.8242 0.3785 0.029 Uiso 1 1 calc R
C6A C 0.6805(9) 0.8712(7) 0.4108(4) 0.023(2) Uani 1 1 d .
C7A C 0.8030(9) 0.9168(7) 0.3903(4) 0.025(2) Uani 1 1 d .
H7A H 0.8866 0.9239 0.4185 0.030 Uiso 1 1 calc R
C8A C 0.8102(9) 0.9535(7) 0.3295(4) 0.025(2) Uani 1 1 d .
H8A H 0.8974 0.9859 0.3177 0.030 Uiso 1 1 calc R
C9A C 0.6648(8) 1.0954(7) 0.2382(4) 0.021(2) Uani 1 1 d .
C10A C 0.6242(9) 1.1360(8) 0.2994(5) 0.033(3) Uani 1 1 d .
H10A H 0.6127 1.0976 0.3343 0.039 Uiso 1 1 calc R
C11A C 0.6005(10) 1.2309(9) 0.3101(5) 0.041(3) Uani 1 1 d .
H11A H 0.5718 1.2567 0.3519 0.049 Uiso 1 1 calc R
C12A C 0.6182(10) 1.2877(8) 0.2611(5) 0.037(3) Uani 1 1 d .
H12A H 0.6019 1.3530 0.2684 0.045 Uiso 1 1 calc R
C13A C 0.6590(9) 1.2502(8) 0.2020(5) 0.032(3) Uani 1 1 d .
H13A H 0.6730 1.2906 0.1682 0.039 Uiso 1 1 calc R
C14A C 0.6806(8) 1.1558(7) 0.1899(4) 0.020(2) Uani 1 1 d .
H14A H 0.7071 1.1308 0.1472 0.024 Uiso 1 1 calc R
C15A C 0.8260(9) 1.0058(7) 0.1961(4) 0.0223(17) Uani 1 1 d U
C16A C 0.9448(9) 1.0966(7) 0.2318(4) 0.0238(17) Uani 1 1 d U
H16A H 0.9387 1.1467 0.2717 0.029 Uiso 1 1 calc R
C17A C 1.0710(10) 1.1173(8) 0.2121(5) 0.036(3) Uani 1 1 d .
H17A H 1.1494 1.1813 0.2371 0.043 Uiso 1 1 calc R
C18A C 1.0812(10) 1.0433(10) 0.1552(5) 0.042(3) Uani 1 1 d .
H18A H 1.1680 1.0546 0.1418 0.050 Uiso 1 1 calc R
C19A C 0.9663(11) 0.9541(10) 0.1183(6) 0.051(3) Uani 1 1 d .
H19A H 0.9730 0.9043 0.0784 0.062 Uiso 1 1 calc R
C20A C 0.8402(10) 0.9354(8) 0.1384(5) 0.033(3) Uani 1 1 d .
H20A H 0.7615 0.8728 0.1120 0.039 Uiso 1 1 calc R
C1B C 0.3056(9) 0.5955(8) 0.0306(4) 0.024(2) Uani 1 1 d .
C2B C 0.2445(9) 0.4160(8) 0.0059(5) 0.029(2) Uani 1 1 d .
H2B H 0.2454 0.3474 0.0080 0.035 Uiso 1 1 calc R
C3B C 0.1533(9) 0.4321(7) -0.0368(5) 0.025(2) Uani 1 1 d .
H3B H 0.0760 0.3779 -0.0710 0.030 Uiso 1 1 calc R
C4B C 0.4628(9) 0.5383(8) 0.0999(4) 0.034(3) Uani 1 1 d .
H4B1 H 0.5431 0.5506 0.0774 0.051 Uiso 1 1 calc R
H4B2 H 0.4474 0.4750 0.1184 0.051 Uiso 1 1 calc R
H4B3 H 0.4801 0.6027 0.1388 0.051 Uiso 1 1 calc R
C5B C 0.1437(9) 0.6126(8) -0.0490(4) 0.025(2) Uani 1 1 d .
C6B C 0.0298(9) 0.5784(7) -0.1055(4) 0.025(2) Uani 1 1 d .
H6B H -0.0201 0.5033 -0.1290 0.030 Uiso 1 1 calc R
C7B C -0.0076(8) 0.6571(8) -0.1260(4) 0.020(2) Uani 1 1 d .
C8B C 0.0675(8) 0.7649(8) -0.0904(4) 0.022(2) Uani 1 1 d .
H8B H 0.0407 0.8189 -0.1034 0.026 Uiso 1 1 calc R
C9B C 0.2231(9) 0.7233(7) -0.0145(4) 0.021(2) Uani 1 1 d .
C10B C 0.2583(9) 0.9128(7) -0.0008(4) 0.030(3) Uani 1 1 d .
H10B H 0.2478 0.9279 0.0485 0.046 Uiso 1 1 calc R
H10C H 0.2229 0.9564 -0.0247 0.046 Uiso 1 1 calc R
H10D H 0.3566 0.9314 -0.0022 0.046 Uiso 1 1 calc R
C11B C -0.1377(9) 0.6288(7) -0.1809(5) 0.024(2) Uani 1 1 d .
N4B N -0.1469(8) 0.5719(6) -0.2467(4) 0.031(2) Uani 1 1 d .
C15B C -0.2810(10) 0.5261(9) -0.2983(5) 0.039(3) Uani 1 1 d .
H15B H -0.2668 0.4824 -0.3422 0.046 Uiso 1 1 calc R
C12B C -0.0357(9) 0.5419(8) -0.2725(5) 0.027(2) Uani 1 1 d .
H12B H 0.0463 0.5730 -0.2324 0.032 Uiso 1 1 calc R
C14B C -0.0747(10) 0.4195(7) -0.2964(5) 0.035(3) Uani 1 1 d .
H14B H -0.1060 0.3877 -0.2584 0.053 Uiso 1 1 calc R
H14C H 0.0063 0.4046 -0.3075 0.053 Uiso 1 1 calc R
H14D H -0.1495 0.3872 -0.3385 0.053 Uiso 1 1 calc R
C17B C -0.3961(10) 0.4476(9) -0.2742(6) 0.063(4) Uani 1 1 d .
H17B H -0.3581 0.4068 -0.2487 0.094 Uiso 1 1 calc R
H17C H -0.4674 0.3969 -0.3154 0.094 Uiso 1 1 calc R
H17D H -0.4372 0.4884 -0.2428 0.094 Uiso 1 1 calc R
C16B C -0.3204(10) 0.6128(9) -0.3191(5) 0.049(3) Uani 1 1 d .
H16B H -0.3375 0.6573 -0.2779 0.074 Uiso 1 1 calc R
H16C H -0.4046 0.5785 -0.3564 0.074 Uiso 1 1 calc R
H16D H -0.2448 0.6591 -0.3367 0.074 Uiso 1 1 calc R
C13B C 0.0084(9) 0.5929(7) -0.3320(4) 0.029(2) Uani 1 1 d .
H13B H -0.0682 0.5607 -0.3733 0.043 Uiso 1 1 calc R
H13C H 0.0891 0.5791 -0.3448 0.043 Uiso 1 1 calc R
H13D H 0.0326 0.6716 -0.3159 0.043 Uiso 1 1 calc R
C1C C 0.6820(8) 0.8356(7) 0.4804(4) 0.018(2) Uani 1 1 d .
C2C C 0.7384(8) 0.9364(7) 0.5458(4) 0.020(2) Uani 1 1 d .
C3C C 0.8075(9) 1.0417(8) 0.5414(5) 0.030(2) Uani 1 1 d .
H3C H 0.8222 1.0538 0.4970 0.036 Uiso 1 1 calc R
C9C C 0.4396(10) 0.8101(8) 0.4995(5) 0.031(2) Uani 1 1 d .
H9C H 0.4645 0.8852 0.5027 0.038 Uiso 1 1 calc R
C8C C 0.5353(9) 0.7624(8) 0.4869(4) 0.025(2) Uani 1 1 d .
C13C C 0.4969(10) 0.6553(8) 0.4863(5) 0.030(2) Uani 1 1 d .
H13E H 0.5615 0.6219 0.4791 0.036 Uiso 1 1 calc R
C15C C 0.8827(8) 0.7868(7) 0.5343(5) 0.0250(18) Uani 1 1 d U
H15C H 0.9024 0.8439 0.5761 0.030 Uiso 1 1 calc R
C14C C 0.7778(9) 0.7703(7) 0.4775(5) 0.0245(17) Uani 1 1 d U
C19C C 0.7522(9) 0.6871(8) 0.4171(5) 0.028(2) Uani 1 1 d .
H19C H 0.6845 0.6763 0.3773 0.034 Uiso 1 1 calc R
C18C C 0.8237(9) 0.6201(8) 0.4143(5) 0.033(3) Uani 1 1 d .
H18C H 0.8024 0.5619 0.3729 0.040 Uiso 1 1 calc R
C17C C 0.9249(9) 0.6353(8) 0.4695(5) 0.035(2) Uani 1 1 d U
H17E H 0.9730 0.5877 0.4668 0.042 Uiso 1 1 calc R
C12C C 0.3703(10) 0.5952(8) 0.4956(4) 0.029(2) Uani 1 1 d .
H12C H 0.3474 0.5210 0.4947 0.035 Uiso 1 1 calc R
C11C C 0.2767(10) 0.6412(9) 0.5063(5) 0.034(3) Uani 1 1 d .
H11C H 0.1881 0.5995 0.5131 0.041 Uiso 1 1 calc R
C10C C 0.3107(10) 0.7501(9) 0.5072(5) 0.036(3) Uani 1 1 d .
H10E H 0.2444 0.7821 0.5131 0.043 Uiso 1 1 calc R
C7C C 0.7217(9) 0.9224(8) 0.6124(5) 0.035(3) Uani 1 1 d .
H7C H 0.6785 0.8511 0.6171 0.042 Uiso 1 1 calc R
C6C C 0.7670(10) 1.0107(9) 0.6714(5) 0.034(3) Uani 1 1 d .
H6C H 0.7506 1.0004 0.7159 0.041 Uiso 1 1 calc R
C5C C 0.8355(10) 1.1132(9) 0.6655(5) 0.042(3) Uani 1 1 d .
H5C H 0.8697 1.1734 0.7066 0.051 Uiso 1 1 calc R
C4C C 0.8553(9) 1.1300(8) 0.6025(5) 0.035(3) Uani 1 1 d .
H4C H 0.9018 1.2018 0.5994 0.042 Uiso 1 1 calc R
C16C C 0.9571(10) 0.7217(8) 0.5301(5) 0.035(2) Uani 1 1 d U
H16E H 1.0300 0.7351 0.5681 0.042 Uiso 1 1 calc R
I1 I 0.21044(7) 0.74814(6) 0.15204(3) 0.0344(2) Uani 1 1 d .
I2 I 0.54472(6) 0.76586(5) -0.02753(3) 0.0323(2) Uani 1 1 d .
N1B N 0.3403(7) 0.5183(6) 0.0480(3) 0.0227(18) Uani 1 1 d .
N2B N 0.1926(7) 0.5443(6) -0.0220(4) 0.0239(19) Uani 1 1 d .
N3B N 0.1795(7) 0.7963(6) -0.0368(3) 0.0198(18) Uani 1 1 d .
O1A O 0.5492(6) 0.8020(5) 0.1517(3) 0.0265(16) Uani 1 1 d .
O2A O 0.4967(6) 0.9284(5) 0.1197(3) 0.0243(15) Uani 1 1 d .
O1B O -0.2279(7) 0.6565(5) -0.1604(3) 0.0329(17) Uani 1 1 d .
Rh1 Rh 0.37961(8) 0.75420(7) 0.06344(4) 0.02119(19) Uani 1 1 d .
N1D N 0.7482(11) 0.5180(8) 0.1961(5) 0.061(3) Uani 1 1 d .
C1D C 0.7682(11) 0.6043(10) 0.2087(5) 0.041(3) Uani 1 1 d .
C2D C 0.7956(12) 0.7199(9) 0.2227(6) 0.078(5) Uani 1 1 d .
H2D1 H 0.8448 0.7488 0.1877 0.117 Uiso 1 1 calc R
H2D2 H 0.8528 0.7586 0.2702 0.117 Uiso 1 1 calc R
H2D3 H 0.7076 0.7300 0.2195 0.117 Uiso 1 1 calc R

loop_
_atom_site_aniso_label
_atom_site_aniso_U_11
_atom_site_aniso_U_22
_atom_site_aniso_U_33
_atom_site_aniso_U_23
_atom_site_aniso_U_13
_atom_site_aniso_U_12
C1A 0.031(6) 0.032(7) 0.019(6) 0.010(5) 0.012(5) 0.010(5)
C2A 0.021(5) 0.029(6) 0.009(5) 0.011(4) -0.002(4) 0.001(5)
C3A 0.028(6) 0.015(5) 0.014(5) 0.006(4) -0.002(4) 0.002(5)
C4A 0.030(6) 0.024(6) 0.024(5) 0.006(5) -0.004(4) 0.013(5)
C5A 0.030(6) 0.022(6) 0.021(5) 0.013(4) 0.005(4) 0.007(5)
C6A 0.028(6) 0.029(6) 0.011(5) 0.009(4) 0.003(4) 0.010(5)
C7A 0.022(6) 0.032(6) 0.021(5) 0.017(5) -0.002(4) 0.007(5)
C8A 0.020(5) 0.018(6) 0.024(5) 0.005(4) 0.003(4) -0.007(4)
C9A 0.020(5) 0.016(5) 0.016(5) 0.005(4) -0.004(4) -0.002(4)
C10A 0.044(7) 0.018(6) 0.023(6) 0.003(5) 0.002(5) -0.001(5)
C11A 0.051(7) 0.042(8) 0.037(7) 0.008(6) 0.016(6) 0.024(6)
C12A 0.041(7) 0.017(6) 0.048(7) 0.010(5) -0.001(6) 0.007(5)
C13A 0.043(7) 0.028(7) 0.027(6) 0.019(5) -0.001(5) 0.010(5)
C14A 0.023(5) 0.016(6) 0.018(5) 0.009(4) 0.004(4) 0.004(5)
C15A 0.028(4) 0.025(4) 0.016(4) 0.015(3) 0.003(3) 0.007(3)
C16A 0.028(4) 0.026(4) 0.017(4) 0.015(3) 0.003(3) 0.006(3)
C17A 0.034(6) 0.036(7) 0.034(6) 0.021(5) -0.002(5) 0.004(5)
C18A 0.021(6) 0.066(9) 0.043(7) 0.028(7) 0.013(5) 0.015(6)
C19A 0.043(8) 0.060(9) 0.047(7) 0.000(7) 0.008(6) 0.024(7)
C20A 0.031(6) 0.039(7) 0.026(6) 0.006(5) 0.001(5) 0.016(5)
C1B 0.028(6) 0.035(7) 0.010(5) 0.003(5) 0.007(4) 0.014(5)
C2B 0.027(6) 0.024(6) 0.037(6) 0.014(5) 0.007(5) 0.007(5)
C3B 0.027(6) 0.016(6) 0.025(6) 0.004(4) 0.002(4) 0.003(5)
C4B 0.039(6) 0.037(7) 0.023(5) 0.014(5) -0.009(5) 0.011(5)
C5B 0.031(6) 0.023(6) 0.017(5) 0.007(5) 0.014(4) 0.003(5)
C6B 0.022(5) 0.017(6) 0.022(5) 0.001(4) -0.007(4) -0.003(5)
C7B 0.012(5) 0.030(6) 0.015(5) 0.007(5) 0.002(4) 0.005(5)
C8B 0.013(5) 0.032(6) 0.017(5) 0.008(5) -0.001(4) 0.006(5)
C9B 0.029(6) 0.012(5) 0.022(5) 0.005(4) 0.010(4) 0.005(5)
C10B 0.040(6) 0.028(6) 0.020(5) -0.001(5) -0.004(5) 0.016(5)
C11B 0.024(6) 0.019(6) 0.019(6) 0.008(4) -0.003(4) -0.004(5)
N4B 0.031(5) 0.032(5) 0.023(5) 0.002(4) -0.005(4) 0.010(4)
C15B 0.030(6) 0.052(8) 0.021(6) 0.008(5) -0.004(5) 0.005(6)
C12B 0.023(5) 0.033(7) 0.025(6) 0.012(5) 0.000(4) 0.010(5)
C14B 0.050(7) 0.021(6) 0.035(6) 0.013(5) 0.013(5) 0.011(5)
C17B 0.035(7) 0.067(9) 0.052(8) 0.005(7) -0.002(6) -0.010(7)
C16B 0.045(7) 0.070(9) 0.031(6) 0.002(6) -0.008(5) 0.033(7)
C13B 0.041(6) 0.026(6) 0.017(5) 0.009(5) 0.003(5) 0.008(5)
C1C 0.018(5) 0.014(5) 0.018(5) 0.008(4) 0.000(4) 0.002(4)
C2C 0.018(5) 0.019(6) 0.014(5) 0.006(4) -0.005(4) -0.001(4)
C3C 0.033(6) 0.036(7) 0.029(6) 0.015(5) 0.008(5) 0.017(5)
C9C 0.039(7) 0.027(6) 0.028(6) 0.015(5) 0.004(5) 0.010(6)
C8C 0.026(6) 0.027(7) 0.022(5) 0.015(5) 0.005(4) 0.004(5)
C13C 0.032(6) 0.039(7) 0.026(6) 0.022(5) 0.014(5) 0.014(6)
C15C 0.022(4) 0.029(4) 0.023(4) 0.018(4) 0.010(3) 0.001(4)
C14C 0.022(4) 0.029(4) 0.024(4) 0.017(4) 0.011(3) 0.002(4)
C19C 0.026(6) 0.033(6) 0.026(6) 0.012(5) 0.004(5) 0.009(5)
C18C 0.030(6) 0.026(6) 0.040(6) 0.010(5) 0.010(5) 0.005(5)
C17C 0.028(4) 0.040(5) 0.050(5) 0.036(4) 0.014(4) 0.013(4)
C12C 0.034(6) 0.023(6) 0.024(6) 0.014(5) 0.004(5) 0.001(5)
C11C 0.026(6) 0.043(7) 0.025(6) 0.018(5) 0.003(5) -0.001(6)
C10C 0.028(6) 0.058(8) 0.024(6) 0.019(6) -0.001(5) 0.016(6)
C7C 0.036(6) 0.034(7) 0.030(6) 0.008(5) 0.008(5) 0.009(5)
C6C 0.040(7) 0.045(8) 0.019(6) 0.006(5) 0.013(5) 0.018(6)
C5C 0.051(7) 0.034(7) 0.027(6) -0.011(5) -0.011(5) 0.017(6)
C4C 0.034(6) 0.030(7) 0.032(6) 0.009(5) -0.002(5) 0.003(5)
C16C 0.028(4) 0.041(5) 0.048(5) 0.037(4) 0.015(4) 0.011(4)
I1 0.0319(4) 0.0373(5) 0.0221(4) 0.0060(3) 0.0028(3) 0.0015(4)
I2 0.0351(4) 0.0335(5) 0.0236(4) 0.0082(3) 0.0031(3) 0.0087(4)
N1B 0.027(5) 0.017(5) 0.016(4) 0.001(4) -0.007(3) 0.004(4)
N2B 0.031(5) 0.014(5) 0.020(4) 0.001(4) -0.008(4) 0.007(4)
N3B 0.022(4) 0.016(5) 0.015(4) 0.005(3) -0.002(3) 0.001(4)
O1A 0.032(4) 0.024(4) 0.017(3) 0.003(3) -0.002(3) 0.006(3)
O2A 0.031(4) 0.017(4) 0.019(4) 0.006(3) -0.006(3) 0.005(3)
O1B 0.038(4) 0.038(5) 0.020(4) 0.007(3) 0.001(3) 0.014(4)
Rh1 0.0246(4) 0.0187(4) 0.0140(4) 0.0041(3) -0.0032(3) 0.0033(3)
N1D 0.078(8) 0.037(7) 0.070(7) 0.030(6) 0.000(6) 0.020(6)
C1D 0.043(7) 0.048(8) 0.029(6) 0.008(6) -0.008(5) 0.019(7)
C2D 0.081(10) 0.040(8) 0.090(10) -0.009(7) -0.037(8) 0.029(7)

loop_
_atom_type_symbol
_atom_type_description
_atom_type_scat_dispersion_real
_atom_type_scat_dispersion_imag
_atom_type_scat_source
C C 0.0033 0.0016 'International Tables Vol C Tables 4.2.6.8 and 6.1.1.4'
H H 0.0000 0.0000 'International Tables Vol C Tables 4.2.6.8 and 6.1.1.4'
N N 0.0061 0.0033 'International Tables Vol C Tables 4.2.6.8 and 6.1.1.4'
O O 0.0106 0.0060 'International Tables Vol C Tables 4.2.6.8 and 6.1.1.4'
Rh Rh -1.1178 0.9187 'International Tables Vol C Tables 4.2.6.8 and 6.1.1.4'
I I -0.4742 1.8119 'International Tables Vol C Tables 4.2.6.8 and 6.1.1.4'

loop_
_geom_angle_atom_site_label_1
_geom_angle_atom_site_label_2
_geom_angle_atom_site_label_3
_geom_angle
O1A C1A O2A 118.8(8)
O1A C1A C2A 120.2(8)
O2A C1A C2A 120.9(9)
O1A C1A Rh1 58.2(4)
O2A C1A Rh1 60.7(5)
C2A C1A Rh1 178.3(7)
C9A C2A C1A 110.1(7)
C9A C2A C15A 109.9(7)
C1A C2A C15A 107.6(7)
C9A C2A C3A 112.1(7)
C1A C2A C3A 107.7(7)
C15A C2A C3A 109.4(7)
C8A C3A C4A 118.0(8)
C8A C3A C2A 123.5(8)
C4A C3A C2A 118.4(8)
C5A C4A C3A 121.4(8)
C5A C4A H4A 119.3
C3A C4A H4A 119.3
C4A C5A C6A 120.9(9)
C4A C5A H5A 119.6
C6A C5A H5A 119.6
C7A C6A C5A 117.2(8)
C7A C6A C1C 119.6(8)
C5A C6A C1C 123.2(8)
C6A C7A C8A 122.9(8)
C6A C7A H7A 118.6
C8A C7A H7A 118.6
C3A C8A C7A 119.6(8)
C3A C8A H8A 120.2
C7A C8A H8A 120.2
C14A C9A C10A 116.3(8)
C14A C9A C2A 119.8(8)
C10A C9A C2A 123.9(8)
C11A C10A C9A 121.3(9)
C11A C10A H10A 119.4
C9A C10A H10A 119.4
C12A C11A C10A 120.2(10)
C12A C11A H11A 119.9
C10A C11A H11A 119.9
C13A C12A C11A 119.4(10)
C13A C12A H12A 120.3
C11A C12A H12A 120.3
C12A C13A C14A 121.4(9)
C12A C13A H13A 119.3
C14A C13A H13A 119.3
C13A C14A C9A 121.5(8)
C13A C14A H14A 119.2
C9A C14A H14A 119.2
C20A C15A C16A 116.2(8)
C20A C15A C2A 123.8(8)
C16A C15A C2A 120.0(8)
C17A C16A C15A 123.1(9)
C17A C16A H16A 118.4
C15A C16A H16A 118.4
C16A C17A C18A 118.7(9)
C16A C17A H17A 120.7
C18A C17A H17A 120.7
C19A C18A C17A 119.8(10)
C19A C18A H18A 120.1
C17A C18A H18A 120.1
C18A C19A C20A 120.6(10)
C18A C19A H19A 119.7
C20A C19A H19A 119.7
C15A C20A C19A 121.6(10)
C15A C20A H20A 119.2
C19A C20A H20A 119.2
N1B C1B N2B 106.5(8)
N1B C1B Rh1 135.0(7)
N2B C1B Rh1 118.5(7)
C3B C2B N1B 107.9(9)
C3B C2B H2B 126.0
N1B C2B H2B 126.0
C2B C3B N2B 106.4(8)
C2B C3B H3B 126.8
N2B C3B H3B 126.8
N1B C4B H4B1 109.5
N1B C4B H4B2 109.5
H4B1 C4B H4B2 109.5
N1B C4B H4B3 109.5
H4B1 C4B H4B3 109.5
H4B2 C4B H4B3 109.5
N2B C5B C9B 112.3(8)
N2B C5B C6B 125.2(8)
C9B C5B C6B 122.4(9)
C7B C6B C5B 118.4(8)
C7B C6B H6B 120.8
C5B C6B H6B 120.8
C8B C7B C6B 118.8(8)
C8B C7B C11B 118.1(8)
C6B C7B C11B 122.7(8)
N3B C8B C7B 121.7(8)
N3B C8B H8B 119.1
C7B C8B H8B 119.1
N3B C9B C5B 116.0(8)
N3B C9B Rh1 127.8(6)
C5B C9B Rh1 116.1(7)
N3B C10B H10B 109.5
N3B C10B H10C 109.5
H10B C10B H10C 109.5
N3B C10B H10D 109.5
H10B C10B H10D 109.5
H10C C10B H10D 109.5
O1B C11B N4B 125.0(8)
O1B C11B C7B 116.9(8)
N4B C11B C7B 118.0(8)
C11B N4B C12B 125.2(8)
C11B N4B C15B 119.6(8)
C12B N4B C15B 115.0(7)
N4B C15B C16B 112.6(8)
N4B C15B C17B 112.4(8)
C16B C15B C17B 112.5(9)
N4B C15B H15B 106.2
C16B C15B H15B 106.2
C17B C15B H15B 106.2
N4B C12B C14B 113.1(8)
N4B C12B C13B 110.6(7)
C14B C12B C13B 110.5(7)
N4B C12B H12B 107.5
C14B C12B H12B 107.5
C13B C12B H12B 107.5
C12B C14B H14B 109.5
C12B C14B H14C 109.5
H14B C14B H14C 109.5
C12B C14B H14D 109.5
H14B C14B H14D 109.5
H14C C14B H14D 109.5
C15B C17B H17B 109.5
C15B C17B H17C 109.5
H17B C17B H17C 109.5
C15B C17B H17D 109.5
H17B C17B H17D 109.5
H17C C17B H17D 109.5
C15B C16B H16B 109.5
C15B C16B H16C 109.5
H16B C16B H16C 109.5
C15B C16B H16D 109.5
H16B C16B H16D 109.5
H16C C16B H16D 109.5
C12B C13B H13B 109.5
C12B C13B H13C 109.5
H13B C13B H13C 109.5
C12B C13B H13D 109.5
H13B C13B H13D 109.5
H13C C13B H13D 109.5
C2C C1C C8C 107.2(7)
C2C C1C C6A 110.7(7)
C8C C1C C6A 112.7(7)
C2C C1C C14C 111.2(7)
C8C C1C C14C 109.6(7)
C6A C1C C14C 105.6(7)
C3C C2C C7C 117.9(8)
C3C C2C C1C 122.6(8)
C7C C2C C1C 119.5(8)
C2C C3C C4C 120.0(9)
C2C C3C H3C 120.0
C4C C3C H3C 120.0
C10C C9C C8C 120.6(10)
C10C C9C H9C 119.7
C8C C9C H9C 119.7
C13C C8C C9C 117.4(9)
C13C C8C C1C 124.1(8)
C9C C8C C1C 118.3(8)
C12C C13C C8C 122.6(10)
C12C C13C H13E 118.7
C8C C13C H13E 118.7
C16C C15C C14C 120.8(9)
C16C C15C H15C 119.6
C14C C15C H15C 119.6
C19C C14C C15C 118.2(9)
C19C C14C C1C 118.0(8)
C15C C14C C1C 123.7(8)
C18C C19C C14C 120.5(9)
C18C C19C H19C 119.7
C14C C19C H19C 119.7
C17C C18C C19C 121.5(9)
C17C C18C H18C 119.3
C19C C18C H18C 119.3
C18C C17C C16C 119.2(10)
C18C C17C H17E 120.4
C16C C17C H17E 120.4
C11C C12C C13C 119.7(10)
C11C C12C H12C 120.1
C13C C12C H12C 120.1
C12C C11C C10C 119.9(9)
C12C C11C H11C 120.1
C10C C11C H11C 120.1
C9C C10C C11C 119.6(10)
C9C C10C H10E 120.2
C11C C10C H10E 120.2
C6C C7C C2C 120.9(10)
C6C C7C H7C 119.6
C2C C7C H7C 119.6
C5C C6C C7C 119.9(9)
C5C C6C H6C 120.1
C7C C6C H6C 120.1
C4C C5C C6C 121.1(9)
C4C C5C H5C 119.5
C6C C5C H5C 119.5
C5C C4C C3C 120.2(10)
C5C C4C H4C 119.9
C3C C4C H4C 119.9
C15C C16C C17C 119.6(9)
C15C C16C H16E 120.2
C17C C16C H16E 120.2
C1B N1B C2B 109.0(7)
C1B N1B C4B 124.8(7)
C2B N1B C4B 126.1(8)
C1B N2B C5B 114.8(8)
C1B N2B C3B 110.2(7)
C5B N2B C3B 135.0(8)
C8B N3B C9B 122.5(8)
C8B N3B C10B 119.9(7)
C9B N3B C10B 117.5(7)
C1A O1A Rh1 92.1(5)
C1A O2A Rh1 89.2(6)
C1B Rh1 C9B 78.3(4)
C1B Rh1 O1A 106.6(3)
C9B Rh1 O1A 174.9(3)
C1B Rh1 O2A 166.5(3)
C9B Rh1 O2A 115.3(3)
O1A Rh1 O2A 59.9(2)
C1B Rh1 C1A 136.3(4)
C9B Rh1 C1A 145.3(4)
O1A Rh1 C1A 29.7(3)
O2A Rh1 C1A 30.2(3)
C1B Rh1 I1 91.2(2)
C9B Rh1 I1 89.0(2)
O1A Rh1 I1 89.23(16)
O2A Rh1 I1 88.31(15)
C1A Rh1 I1 87.8(2)
C1B Rh1 I2 90.3(2)
C9B Rh1 I2 89.3(2)
O1A Rh1 I2 92.30(16)
O2A Rh1 I2 90.73(15)
C1A Rh1 I2 92.6(2)
I1 Rh1 I2 177.49(5)
N1D C1D C2D 177.7(13)
C1D C2D H2D1 109.5
C1D C2D H2D2 109.5
H2D1 C2D H2D2 109.5
C1D C2D H2D3 109.5
H2D1 C2D H2D3 109.5
H2D2 C2D H2D3 109.5

loop_
_geom_bond_atom_site_label_1
_geom_bond_atom_site_label_2
_geom_bond_distance
C1A O1A 1.260(10)
C1A O2A 1.275(10)
C1A C2A 1.540(12)
C1A Rh1 2.537(9)
C2A C9A 1.538(12)
C2A C15A 1.552(11)
C2A C3A 1.560(11)
C3A C8A 1.378(11)
C3A C4A 1.404(11)
C4A C5A 1.382(11)
C4A H4A 0.9500
C5A C6A 1.394(11)
C5A H5A 0.9500
C6A C7A 1.372(11)
C6A C1C 1.559(11)
C7A C8A 1.403(11)
C7A H7A 0.9500
C8A H8A 0.9500
C9A C14A 1.383(11)
C9A C10A 1.395(12)
C10A C11A 1.380(13)
C10A H10A 0.9500
C11A C12A 1.360(13)
C11A H11A 0.9500
C12A C13A 1.350(12)
C12A H12A 0.9500
C13A C14A 1.361(11)
C13A H13A 0.9500
C14A H14A 0.9500
C15A C20A 1.382(11)
C15A C16A 1.390(11)
C16A C17A 1.378(12)
C16A H16A 0.9500
C17A C18A 1.382(13)
C17A H17A 0.9500
C18A C19A 1.364(13)
C18A H18A 0.9500
C19A C20A 1.383(12)
C19A H19A 0.9500
C20A H20A 0.9500
C1B N1B 1.329(10)
C1B N2B 1.345(10)
C1B Rh1 1.952(9)
C2B C3B 1.318(11)
C2B N1B 1.406(10)
C2B H2B 0.9500
C3B N2B 1.391(10)
C3B H3B 0.9500
C4B N1B 1.459(10)
C4B H4B1 0.9800
C4B H4B2 0.9800
C4B H4B3 0.9800
C5B N2B 1.384(11)
C5B C9B 1.408(11)
C5B C6B 1.409(11)
C6B C7B 1.388(12)
C6B H6B 0.9500
C7B C8B 1.376(11)
C7B C11B 1.523(11)
C8B N3B 1.366(9)
C8B H8B 0.9500
C9B N3B 1.367(10)
C9B Rh1 1.983(9)
C10B N3B 1.474(10)
C10B H10B 0.9800
C10B H10C 0.9800
C10B H10D 0.9800
C11B O1B 1.217(10)
C11B N4B 1.338(11)
N4B C12B 1.476(11)
N4B C15B 1.485(10)
C15B C16B 1.505(13)
C15B C17B 1.514(13)
C15B H15B 1.0000
C12B C14B 1.521(11)
C12B C13B 1.532(11)
C12B H12B 1.0000
C14B H14B 0.9800
C14B H14C 0.9800
C14B H14D 0.9800
C17B H17B 0.9800
C17B H17C 0.9800
C17B H17D 0.9800
C16B H16B 0.9800
C16B H16C 0.9800
C16B H16D 0.9800
C13B H13B 0.9800
C13B H13C 0.9800
C13B H13D 0.9800
C1C C2C 1.549(11)
C1C C8C 1.556(11)
C1C C14C 1.562(11)
C2C C3C 1.393(12)
C2C C7C 1.395(12)
C3C C4C 1.404(12)
C3C H3C 0.9500
C9C C10C 1.363(12)
C9C C8C 1.395(12)
C9C H9C 0.9500
C8C C13C 1.371(12)
C13C C12C 1.356(12)
C13C H13E 0.9500
C15C C16C 1.372(12)
C15C C14C 1.405(11)
C15C H15C 0.9500
C14C C19C 1.383(12)
C19C C18C 1.369(12)
C19C H19C 0.9500
C18C C17C 1.364(12)
C18C H18C 0.9500
C17C C16C 1.398(13)
C17C H17E 0.9500
C12C C11C 1.353(12)
C12C H12C 0.9500
C11C C10C 1.398(13)
C11C H11C 0.9500
C10C H10E 0.9500
C7C C6C 1.379(12)
C7C H7C 0.9500
C6C C5C 1.369(13)
C6C H6C 0.9500
C5C C4C 1.344(13)
C5C H5C 0.9500
C4C H4C 0.9500
C16C H16E 0.9500
I1 Rh1 2.6314(11)
I2 Rh1 2.6330(11)
O1A Rh1 2.158(5)
O2A Rh1 2.212(6)
N1D C1D 1.087(12)
C1D C2D 1.456(15)
C2D H2D1 0.9800
C2D H2D2 0.9800
C2D H2D3 0.9800

loop_
_geom_torsion_atom_site_label_1
_geom_torsion_atom_site_label_2
_geom_torsion_atom_site_label_3
_geom_torsion_atom_site_label_4
_geom_torsion
O1A C1A C2A C9A -162.7(8)
O2A C1A C2A C9A 20.8(11)
Rh1 C1A C2A C9A 179(100)
O1A C1A C2A C15A 77.6(10)
O2A C1A C2A C15A -98.9(9)
Rh1 C1A C2A C15A 59(23)
O1A C1A C2A C3A -40.2(11)
O2A C1A C2A C3A 143.3(8)
Rh1 C1A C2A C3A -59(23)
C9A C2A C3A C8A -100.8(9)
C1A C2A C3A C8A 138.0(9)
C15A C2A C3A C8A 21.4(12)
C9A C2A C3A C4A 75.5(10)
C1A C2A C3A C4A -45.7(10)
C15A C2A C3A C4A -162.3(7)
C8A C3A C4A C5A 1.7(13)
C2A C3A C4A C5A -174.8(8)
C3A C4A C5A C6A -0.2(13)
C4A C5A C6A C7A -2.0(13)
C4A C5A C6A C1C 178.9(8)
C5A C6A C7A C8A 2.7(14)
C1C C6A C7A C8A -178.2(8)
C4A C3A C8A C7A -1.1(13)
C2A C3A C8A C7A 175.2(8)
C6A C7A C8A C3A -1.2(14)
C1A C2A C9A C14A -69.9(10)
C15A C2A C9A C14A 48.4(10)
C3A C2A C9A C14A 170.3(7)
C1A C2A C9A C10A 108.2(9)
C15A C2A C9A C10A -133.5(9)
C3A C2A C9A C10A -11.7(11)
C14A C9A C10A C11A 0.5(13)
C2A C9A C10A C11A -177.7(8)
C9A C10A C11A C12A -0.8(15)
C10A C11A C12A C13A 0.0(15)
C11A C12A C13A C14A 1.1(15)
C12A C13A C14A C9A -1.5(14)
C10A C9A C14A C13A 0.7(12)
C2A C9A C14A C13A 178.9(8)
C9A C2A C15A C20A -134.9(9)
C1A C2A C15A C20A -15.0(12)
C3A C2A C15A C20A 101.7(10)
C9A C2A C15A C16A 45.1(10)
C1A C2A C15A C16A 164.9(8)
C3A C2A C15A C16A -78.4(10)
C20A C15A C16A C17A -0.1(13)
C2A C15A C16A C17A 179.9(8)
C15A C16A C17A C18A -1.6(14)
C16A C17A C18A C19A 2.5(15)
C17A C18A C19A C20A -1.7(17)
C16A C15A C20A C19A 0.9(14)
C2A C15A C20A C19A -179.2(8)
C18A C19A C20A C15A 0.0(17)
N1B C2B C3B N2B 0.5(10)
N2B C5B C6B C7B 179.3(8)
C9B C5B C6B C7B -2.3(13)
C5B C6B C7B C8B -0.1(13)
C5B C6B C7B C11B -173.2(8)
C6B C7B C8B N3B 1.7(13)
C11B C7B C8B N3B 175.1(7)
N2B C5B C9B N3B -178.4(7)
C6B C5B C9B N3B 3.0(13)
N2B C5B C9B Rh1 -1.1(10)
C6B C5B C9B Rh1 -179.6(6)
C8B C7B C11B O1B -58.6(11)
C6B C7B C11B O1B 114.5(10)
C8B C7B C11B N4B 124.1(9)
C6B C7B C11B N4B -62.8(12)
O1B C11B N4B C12B 177.4(9)
C7B C11B N4B C12B -5.5(13)
O1B C11B N4B C15B -7.8(14)
C7B C11B N4B C15B 169.3(8)
C11B N4B C15B C16B 68.5(11)
C12B N4B C15B C16B -116.1(9)
C11B N4B C15B C17B -59.8(12)
C12B N4B C15B C17B 115.5(9)
C11B N4B C12B C14B 117.3(9)
C15B N4B C12B C14B -57.8(10)
C11B N4B C12B C13B -118.2(9)
C15B N4B C12B C13B 66.8(10)
C7A C6A C1C C2C 73.2(10)
C5A C6A C1C C2C -107.7(9)
C7A C6A C1C C8C -166.8(8)
C5A C6A C1C C8C 12.3(12)
C7A C6A C1C C14C -47.3(10)
C5A C6A C1C C14C 131.8(8)
C8C C1C C2C C3C -137.2(8)
C6A C1C C2C C3C -13.9(11)
C14C C1C C2C C3C 103.1(9)
C8C C1C C2C C7C 43.5(10)
C6A C1C C2C C7C 166.8(8)
C14C C1C C2C C7C -76.2(10)
C7C C2C C3C C4C -1.2(13)
C1C C2C C3C C4C 179.5(8)
C10C C9C C8C C13C -3.3(13)
C10C C9C C8C C1C -178.5(8)
C2C C1C C8C C13C -123.8(9)
C6A C1C C8C C13C 114.2(9)
C14C C1C C8C C13C -3.1(11)
C2C C1C C8C C9C 51.1(10)
C6A C1C C8C C9C -70.9(10)
C14C C1C C8C C9C 171.8(7)
C9C C8C C13C C12C 1.7(13)
C1C C8C C13C C12C 176.6(8)
C16C C15C C14C C19C -0.5(13)
C16C C15C C14C C1C 175.5(8)
C2C C1C C14C C19C -171.0(8)
C8C C1C C14C C19C 70.7(10)
C6A C1C C14C C19C -51.0(10)
C2C C1C C14C C15C 13.0(11)
C8C C1C C14C C15C -105.3(9)
C6A C1C C14C C15C 133.1(8)
C15C C14C C19C C18C 2.7(13)
C1C C14C C19C C18C -173.5(8)
C14C C19C C18C C17C -2.2(14)
C19C C18C C17C C16C -0.5(14)
C8C C13C C12C C11C -0.3(14)
C13C C12C C11C C10C 0.4(13)
C8C C9C C10C C11C 3.5(13)
C12C C11C C10C C9C -2.0(14)
C3C C2C C7C C6C 2.7(14)
C1C C2C C7C C6C -178.0(8)
C2C C7C C6C C5C -3.3(15)
C7C C6C C5C C4C 2.5(15)
C6C C5C C4C C3C -1.0(15)
C2C C3C C4C C5C 0.4(14)
C14C C15C C16C C17C -2.2(13)
C18C C17C C16C C15C 2.7(14)
N2B C1B N1B C2B -1.1(10)
Rh1 C1B N1B C2B 178.7(7)
N2B C1B N1B C4B 175.9(7)
Rh1 C1B N1B C4B -4.3(14)
C3B C2B N1B C1B 0.3(10)
C3B C2B N1B C4B -176.6(8)
N1B C1B N2B C5B -177.9(7)
Rh1 C1B N2B C5B 2.2(10)
N1B C1B N2B C3B 1.4(10)
Rh1 C1B N2B C3B -178.4(6)
C9B C5B N2B C1B -0.7(11)
C6B C5B N2B C1B 177.8(8)
C9B C5B N2B C3B -179.9(9)
C6B C5B N2B C3B -1.3(16)
C2B C3B N2B C1B -1.2(10)
C2B C3B N2B C5B 178.0(9)
C7B C8B N3B C9B -1.0(13)
C7B C8B N3B C10B 179.0(8)
C5B C9B N3B C8B -1.4(12)
Rh1 C9B N3B C8B -178.4(6)
C5B C9B N3B C10B 178.6(7)
Rh1 C9B N3B C10B 1.6(11)
O2A C1A O1A Rh1 -2.8(8)
C2A C1A O1A Rh1 -179.4(7)
O1A C1A O2A Rh1 2.7(8)
C2A C1A O2A Rh1 179.3(7)
N1B C1B Rh1 C9B 178.1(10)
N2B C1B Rh1 C9B -2.2(6)
N1B C1B Rh1 O1A -3.7(10)
N2B C1B Rh1 O1A 176.1(6)
N1B C1B Rh1 O2A -5(2)
N2B C1B Rh1 O2A 174.3(9)
N1B C1B Rh1 C1A -5.2(12)
N2B C1B Rh1 C1A 174.6(5)
N1B C1B Rh1 I1 -93.2(9)
N2B C1B Rh1 I1 86.5(6)
N1B C1B Rh1 I2 88.8(9)
N2B C1B Rh1 I2 -91.4(6)
N3B C9B Rh1 C1B 178.7(8)
C5B C9B Rh1 C1B 1.7(6)
N3B C9B Rh1 O1A 18(4)
C5B C9B Rh1 O1A -159(3)
N3B C9B Rh1 O2A -0.4(9)
C5B C9B Rh1 O2A -177.4(6)
N3B C9B Rh1 C1A 2.7(11)
C5B C9B Rh1 C1A -174.3(6)
N3B C9B Rh1 I1 87.3(7)
C5B C9B Rh1 I1 -89.7(6)
N3B C9B Rh1 I2 -90.9(7)
C5B C9B Rh1 I2 92.1(6)
C1A O1A Rh1 C1B -177.9(5)
C1A O1A Rh1 C9B -17(4)
C1A O1A Rh1 O2A 1.6(5)
C1A O1A Rh1 I1 -86.8(5)
C1A O1A Rh1 I2 91.2(5)
C1A O2A Rh1 C1B 0.4(15)
C1A O2A Rh1 C9B 176.5(5)
C1A O2A Rh1 O1A -1.6(5)
C1A O2A Rh1 I1 88.5(5)
C1A O2A Rh1 I2 -93.9(5)
O1A C1A Rh1 C1B 3.0(8)
O2A C1A Rh1 C1B -179.9(5)
C2A C1A Rh1 C1B 22(23)
O1A C1A Rh1 C9B 177.3(6)
O2A C1A Rh1 C9B -5.5(8)
C2A C1A Rh1 C9B -164(22)
O2A C1A Rh1 O1A 177.2(9)
C2A C1A Rh1 O1A 19(22)
O1A C1A Rh1 O2A -177.2(9)
C2A C1A Rh1 O2A -158(23)
O1A C1A Rh1 I1 92.4(5)
O2A C1A Rh1 I1 -90.5(5)
C2A C1A Rh1 I1 111(22)
O1A C1A Rh1 I2 -90.1(5)
O2A C1A Rh1 I2 87.0(5)
C2A C1A Rh1 I2 -71(22)
